data_2020250
loop_
_publ_author_name
'Cudennec, Y.'
'Riou, A.'
'Gerault, Y.'

_publ_section_title
;
 Manganese(II) hydrogenphosphate trihydrate
;
_journal_name_full 'Acta Crystallographica C (39,1983-)'
_journal_page_first 1411
_journal_page_last 1412
_journal_volume 45
_journal_year 1989
_chemical_formula_sum 'H7 Mn O7 P'
_chemical_name_systematic 'Mn (H P O4) (H2 O)3'
_space_group_IT_number 61
_symmetry_space_group_name_Hall '-P 2ac 2ab'
_symmetry_space_group_name_H-M 'P b c a'
_cell_angle_alpha 90
_cell_angle_beta 90
_cell_angle_gamma 90
_cell_formula_units_Z 8
_cell_length_a 10.408
_cell_length_b 10.863
_cell_length_c 10.192
_cell_volume 1152.329
_citation_journal_id_ASTM ACSCEE
_cod_data_source_file Cudennec_ACSCEE_1989_756.cif
_cod_data_source_block H7Mn1O7P1
_cod_original_formula_sum 'H7 Mn1 O7 P1'
_cod_database_code 2020250

loop_
_symmetry_equiv_pos_as_xyz
x,y,z
-x+1/2,-y,z+1/2
x+1/2,-y+1/2,-z
-x,y+1/2,-z+1/2
-x,-y,-z
x-1/2,y,-z-1/2
-x-1/2,y-1/2,z
x,-y-1/2,z-1/2

loop_
_atom_site_label
_atom_site_type_symbol
_atom_site_fract_x
_atom_site_fract_y
_atom_site_fract_z
_atom_site_occupancy
_atom_site_U_iso_or_equiv
H2 H+1 0.107 0.294 -0.055 1 0.0
O3 O-2 0.1371 0.15 0.1698 1 0.0
H7 H+1 -0.015 -0.047 0.113 1 0.0
H1 H+1 0.169 0.324 -0.14 1 0.0
H3 H+1 0.29 0.487 0.181 1 0.0
H6 H+1 0.352 0.018 -0.0209 1 0.0
O2 O-2 -0.0433 0.1595 0.0077 1 0.0
H4 H+1 0.187 0.435 0.226 1 0.0
Mn1 Mn+2 0.29919 0.24726 0.08836 1 0.0
O4 O-2 -0.0356 -0.0098 0.1766 1 0.0
O6 O-2 0.2495 0.4195 0.1929 1 0.0
H5 H+1 0.37 0.112 -0.107 1 0.0
P1 P+5 -0.00753 0.13224 0.15078 1 0.0
O7 O-2 0.361 0.0906 -0.0354 1 0.0
O5 O-2 0.1637 0.3186 -0.0625 1 0.0
O1 O-2 -0.0872 0.2018 0.248 1 0.0
